data_2220767
loop_
_publ_author_name
'Hanusek, Ji\<r\'i'
'Sedl\'ak, Milo\<s'
'Drabina, Pavel'
'Ru\<zi\<cka, Ale\<s'

_publ_section_title
;
 (3<i>RS</i>)-<i>S</i>-[1-(3-Chlorophenyl)-2-oxopyrrolidin-3-yl]thiouronium
 bromide
;
_journal_coeditor_code FB2122
_journal_issue 2
_journal_name_full 'Acta Crystallographica Section E'
_journal_page_first o411
_journal_page_last o412
_journal_paper_doi 10.1107/S1600536809001603
_journal_volume 65
_journal_year 2009
_chemical_formula_iupac 'C11 H13 Cl N3 O S +, Br -'
_chemical_formula_moiety 'C11 H13 Cl N3 O S +, Br -'
_chemical_formula_sum 'C11 H13 Br Cl N3 O S'
_chemical_formula_weight 350.66
_chemical_name_systematic
;
(3<i>RS</i>)-<i>S</i>-[1-(3-Chlorophenyl)-2-oxopyrrolidin-3-yl]thiouronium
bromide
;
_space_group_IT_number 14
_symmetry_cell_setting monoclinic
_symmetry_space_group_name_Hall '-P 2ybc'
_symmetry_space_group_name_H-M 'P 1 21/c 1'
_atom_sites_solution_hydrogens difmap
_atom_sites_solution_primary direct
_atom_sites_solution_secondary difmap
_audit_creation_method SHELXL-97
_cell_angle_alpha 90.00
_cell_angle_beta 117.329(5)
_cell_angle_gamma 90.00
_cell_formula_units_Z 4
_cell_length_a 15.7379(9)
_cell_length_b 6.4250(5)
_cell_length_c 15.0531(7)
_cell_measurement_reflns_used 15779
_cell_measurement_temperature 150(2)
_cell_measurement_theta_max 27.5
_cell_measurement_theta_min 1
_cell_volume 1352.22(16)
_computing_cell_refinement 'COLLECT (Hooft, 1998) and DENZO (Otwinowski & Minor, 1997)'
_computing_data_collection 'COLLECT (Hooft, 1998) and DENZO (Otwinowski & Minor, 1997)'
_computing_data_reduction 'COLLECT (Hooft, 1998) and DENZO (Otwinowski & Minor, 1997)'
_computing_molecular_graphics 'PLATON (Spek, 2003)'
_computing_publication_material 'SHELXL97 (Sheldrick, 2008)'
_computing_structure_refinement 'SHELXL97 (Sheldrick, 2008)'
_computing_structure_solution 'SIR92 (Altomare <i>et al.</i>,  1994)'
_diffrn_ambient_temperature 150.0(10)
_diffrn_detector_area_resol_mean 9.091
_diffrn_measured_fraction_theta_full 0.995
_diffrn_measured_fraction_theta_max 0.995
_diffrn_measurement_device_type 'Bruker--Nonius KappaCCD'
_diffrn_measurement_method '\f and \w'
_diffrn_radiation_monochromator graphite
_diffrn_radiation_source 'fine-focus sealed tube'
_diffrn_radiation_type MoK\a
_diffrn_radiation_wavelength 0.71073
_diffrn_reflns_av_R_equivalents 0.0969
_diffrn_reflns_av_sigmaI/netI 0.0640
_diffrn_reflns_limit_h_max 20
_diffrn_reflns_limit_h_min -20
_diffrn_reflns_limit_k_max 8
_diffrn_reflns_limit_k_min -7
_diffrn_reflns_limit_l_max 19
_diffrn_reflns_limit_l_min -19
_diffrn_reflns_number 15769
_diffrn_reflns_theta_full 27.49
_diffrn_reflns_theta_max 27.49
_diffrn_reflns_theta_min 2.91
_diffrn_standards_number 0
_exptl_absorpt_coefficient_mu 3.383
_exptl_absorpt_correction_T_max 0.873
_exptl_absorpt_correction_T_min 0.542
_exptl_absorpt_correction_type gaussian
_exptl_absorpt_process_details
;
(Coppens, 1970)
;
_exptl_crystal_colour colourless
_exptl_crystal_density_diffrn 1.722
_exptl_crystal_density_method 'not measured'
_exptl_crystal_description plate
_exptl_crystal_F_000 704
_exptl_crystal_size_max 0.29
_exptl_crystal_size_mid 0.12
_exptl_crystal_size_min 0.03
_refine_diff_density_max 0.479
_refine_diff_density_min -0.473
_refine_ls_extinction_coef 0.0036(5)
_refine_ls_extinction_expression Fc^*^=kFc[1+0.001xFc^2^\l^3^/sin(2\q)]^-1/4^
_refine_ls_extinction_method 'SHELXL97 (Sheldrick, 2008)'
_refine_ls_goodness_of_fit_ref 1.148
_refine_ls_hydrogen_treatment constr
_refine_ls_matrix_type full
_refine_ls_number_constraints 52
_refine_ls_number_parameters 164
_refine_ls_number_reflns 3095
_refine_ls_number_restraints 0
_refine_ls_restrained_S_all 1.148
_refine_ls_R_factor_all 0.0855
_refine_ls_R_factor_gt 0.0504
_refine_ls_shift/su_max 0.000
_refine_ls_shift/su_mean 0.000
_refine_ls_structure_factor_coef Fsqd
_refine_ls_weighting_details 'calc w=1/[\s^2^(Fo^2^)+(0.0236P)^2^+1.6718P] where P=(Fo^2^+2Fc^2^)/3'
_refine_ls_weighting_scheme calc
_refine_ls_wR_factor_gt 0.0834
_refine_ls_wR_factor_ref 0.0964
_reflns_number_gt 2214
_reflns_number_total 3095
_reflns_threshold_expression I>2\s(I)
_cod_data_source_file fb2122.cif
_cod_data_source_block I
_cod_original_sg_symbol_H-M 'P 21/c'
_cod_database_code 2220767
_cod_database_fobs_code 2220767

loop_
_symmetry_equiv_pos_as_xyz
'x, y, z'
'-x, y+1/2, -z+1/2'
'-x, -y, -z'
'x, -y-1/2, z-1/2'

loop_
_atom_site_type_symbol
_atom_site_label
_atom_site_fract_x
_atom_site_fract_y
_atom_site_fract_z
_atom_site_U_iso_or_equiv
_atom_site_adp_type
_atom_site_calc_flag
_atom_site_refinement_flags
_atom_site_occupancy
_atom_site_disorder_assembly
_atom_site_disorder_group
Br Br1 0.48049(3) 0.45589(6) 0.65892(3) 0.04086(16) Uani d . 1 . .
S S1 0.34553(7) 0.14593(15) 0.41198(8) 0.0339(2) Uani d . 1 . .
Cl Cl1 -0.19436(7) 0.30572(19) -0.02926(9) 0.0532(3) Uani d . 1 . .
O O1 0.21265(19) -0.2562(4) 0.2711(2) 0.0450(7) Uani d . 1 . .
C C5 0.0464(3) 0.0076(6) 0.1482(3) 0.0295(8) Uani d . 1 . .
C C6 -0.0184(3) 0.1577(6) 0.0890(3) 0.0330(9) Uani d . 1 . .
H H6 0.0040 0.2871 0.0774 0.040 Uiso calc R 1 . .
C C4 0.3119(3) 0.0455(6) 0.2870(3) 0.0346(9) Uani d . 1 . .
H H4 0.3640 -0.0404 0.2852 0.042 Uiso calc R 1 . .
C C11 0.3880(2) -0.0716(6) 0.4901(3) 0.0291(8) Uani d . 1 . .
C C2 0.1792(3) 0.2598(6) 0.1780(3) 0.0372(10) Uani d . 1 . .
H H2A 0.1660 0.3657 0.2179 0.045 Uiso calc R 1 . .
H H2B 0.1480 0.3027 0.1069 0.045 Uiso calc R 1 . .
C C1 0.2191(3) -0.0747(6) 0.2493(3) 0.0329(9) Uani d . 1 . .
C C10 0.0120(3) -0.1790(7) 0.1662(3) 0.0398(10) Uani d . 1 . .
H H10 0.0552 -0.2828 0.2072 0.048 Uiso calc R 1 . .
C C8 -0.1500(3) -0.0645(7) 0.0639(3) 0.0422(10) Uani d . 1 . .
H H8 -0.2169 -0.0891 0.0349 0.051 Uiso calc R 1 . .
C C7 -0.1148(3) 0.1186(7) 0.0473(3) 0.0375(9) Uani d . 1 . .
C C9 -0.0854(3) -0.2119(7) 0.1239(3) 0.0459(11) Uani d . 1 . .
H H9 -0.1085 -0.3394 0.1364 0.055 Uiso calc R 1 . .
C C3 0.2862(3) 0.2309(7) 0.2163(3) 0.0410(10) Uani d . 1 . .
H H3A 0.3216 0.3568 0.2522 0.049 Uiso calc R 1 . .
H H3B 0.3012 0.2018 0.1605 0.049 Uiso calc R 1 . .
N N2A 0.4287(2) -0.0308(5) 0.5862(2) 0.0359(8) Uani d . 1 . .
H H2AA 0.4517 -0.1329 0.6299 0.043 Uiso calc R 1 . .
H H2AB 0.4331 0.0986 0.6070 0.043 Uiso calc R 1 . .
N N1 0.1455(2) 0.0527(5) 0.1902(2) 0.0301(7) Uani d . 1 . .
N N3A 0.3800(2) -0.2598(5) 0.4563(3) 0.0387(8) Uani d . 1 . .
H H3AA 0.4023 -0.3650 0.4982 0.046 Uiso calc R 1 . .
H H3AB 0.3523 -0.2825 0.3914 0.046 Uiso calc R 1 . .

loop_
_atom_site_aniso_label
_atom_site_aniso_U_11
_atom_site_aniso_U_22
_atom_site_aniso_U_33
_atom_site_aniso_U_12
_atom_site_aniso_U_13
_atom_site_aniso_U_23
Br1 0.0583(3) 0.0267(2) 0.0360(2) -0.00529(19) 0.0203(2) -0.00053(19)
S1 0.0371(5) 0.0258(5) 0.0328(5) 0.0008(4) 0.0109(4) -0.0016(4)
Cl1 0.0390(6) 0.0562(7) 0.0584(7) 0.0075(5) 0.0172(5) 0.0116(6)
O1 0.0468(17) 0.0269(16) 0.0439(18) -0.0033(13) 0.0059(13) 0.0010(13)
C5 0.032(2) 0.030(2) 0.027(2) -0.0057(15) 0.0133(16) -0.0075(16)
C6 0.036(2) 0.030(2) 0.034(2) -0.0026(17) 0.0161(17) 0.0017(17)
C4 0.034(2) 0.037(2) 0.032(2) -0.0007(18) 0.0144(17) 0.0001(19)
C11 0.0234(18) 0.025(2) 0.039(2) -0.0001(15) 0.0141(16) -0.0007(17)
C2 0.037(2) 0.030(2) 0.040(2) -0.0071(17) 0.0141(18) 0.0067(18)
C1 0.038(2) 0.030(2) 0.027(2) 0.0000(17) 0.0123(17) -0.0043(17)
C10 0.040(2) 0.036(2) 0.038(2) -0.0058(18) 0.0143(19) 0.0043(19)
C8 0.035(2) 0.056(3) 0.034(2) -0.014(2) 0.0140(18) -0.002(2)
C7 0.038(2) 0.043(2) 0.033(2) 0.0007(19) 0.0176(18) -0.0003(19)
C9 0.048(2) 0.041(3) 0.047(3) -0.015(2) 0.020(2) 0.004(2)
C3 0.038(2) 0.048(3) 0.038(2) -0.0066(19) 0.0177(19) 0.007(2)
N2A 0.0434(19) 0.0261(16) 0.0307(19) -0.0003(15) 0.0104(15) -0.0017(15)
N1 0.0291(16) 0.0265(16) 0.0319(18) -0.0045(14) 0.0116(14) -0.0010(14)
N3A 0.049(2) 0.0262(18) 0.0327(19) 0.0049(15) 0.0117(16) -0.0026(15)

loop_
_atom_type_symbol
_atom_type_description
_atom_type_scat_dispersion_real
_atom_type_scat_dispersion_imag
_atom_type_scat_source
C C 0.0033 0.0016 'International Tables Vol C Tables 4.2.6.8 and 6.1.1.4'
H H 0.0000 0.0000 'International Tables Vol C Tables 4.2.6.8 and 6.1.1.4'
Br Br -0.2901 2.4595 'International Tables Vol C Tables 4.2.6.8 and 6.1.1.4'
N N 0.0061 0.0033 'International Tables Vol C Tables 4.2.6.8 and 6.1.1.4'
O O 0.0106 0.0060 'International Tables Vol C Tables 4.2.6.8 and 6.1.1.4'
S S 0.1246 0.1234 'International Tables Vol C Tables 4.2.6.8 and 6.1.1.4'
Cl Cl 0.1484 0.1585 'International Tables Vol C Tables 4.2.6.8 and 6.1.1.4'

loop_
_exptl_crystal_face_index_h
_exptl_crystal_face_index_k
_exptl_crystal_face_index_l
_exptl_crystal_face_perp_dist
0 0 -1 0.015
0 0 1 0.015
0 -1 0 0.143
0 1 0 0.088
-1 0 0 0.045
1 0 0 0.045

loop_
_geom_angle_atom_site_label_1
_geom_angle_atom_site_label_2
_geom_angle_atom_site_label_3
_geom_angle_site_symmetry_1
_geom_angle_site_symmetry_3
_geom_angle
_geom_angle_publ_flag
C11 S1 C4 . . 104.56(18) ?
C6 C5 C10 . . 119.1(3) ?
C6 C5 N1 . . 118.5(3) ?
C10 C5 N1 . . 122.4(3) ?
C7 C6 C5 . . 119.9(4) ?
C7 C6 H6 . . 120.1 ?
C5 C6 H6 . . 120.1 ?
C1 C4 C3 . . 103.7(3) ?
C1 C4 S1 . . 109.9(3) ?
C3 C4 S1 . . 107.6(3) ?
C1 C4 H4 . . 111.8 ?
C3 C4 H4 . . 111.8 ?
S1 C4 H4 . . 111.8 ?
N3A C11 N2A . . 122.0(4) ?
N3A C11 S1 . . 122.9(3) ?
N2A C11 S1 . . 115.1(3) ?
N1 C2 C3 . . 104.0(3) ?
N1 C2 H2A . . 111.0 ?
C3 C2 H2A . . 111.0 ?
N1 C2 H2B . . 111.0 ?
C3 C2 H2B . . 111.0 ?
H2A C2 H2B . . 109.0 ?
O1 C1 N1 . . 126.5(4) ?
O1 C1 C4 . . 124.6(4) ?
N1 C1 C4 . . 108.8(3) ?
C9 C10 C5 . . 119.4(4) ?
C9 C10 H10 . . 120.3 ?
C5 C10 H10 . . 120.3 ?
C7 C8 C9 . . 118.0(4) ?
C7 C8 H8 . . 121.0 ?
C9 C8 H8 . . 121.0 ?
C8 C7 C6 . . 121.9(4) ?
C8 C7 Cl1 . . 119.1(3) ?
C6 C7 Cl1 . . 119.0(3) ?
C10 C9 C8 . . 121.8(4) ?
C10 C9 H9 . . 119.1 ?
C8 C9 H9 . . 119.1 ?
C2 C3 C4 . . 104.7(3) ?
C2 C3 H3A . . 110.8 ?
C4 C3 H3A . . 110.8 ?
C2 C3 H3B . . 110.8 ?
C4 C3 H3B . . 110.8 ?
H3A C3 H3B . . 108.9 ?
C11 N2A H2AA . . 120.0 ?
C11 N2A H2AB . . 120.0 ?
H2AA N2A H2AB . . 120.0 ?
C1 N1 C5 . . 126.8(3) ?
C1 N1 C2 . . 112.1(3) ?
C5 N1 C2 . . 120.9(3) ?
C11 N3A H3AA . . 120.0 ?
C11 N3A H3AB . . 120.0 ?
H3AA N3A H3AB . . 120.0 ?

loop_
_geom_bond_atom_site_label_1
_geom_bond_atom_site_label_2
_geom_bond_site_symmetry_2
_geom_bond_distance
_geom_bond_publ_flag
S1 C11 . 1.749(4) ?
S1 C4 . 1.822(4) ?
Cl1 C7 . 1.737(4) ?
O1 C1 . 1.228(4) ?
C5 C6 . 1.389(5) ?
C5 C10 . 1.392(5) ?
C5 N1 . 1.418(4) ?
C6 C7 . 1.374(5) ?
C6 H6 . 0.9500 ?
C4 C1 . 1.514(5) ?
C4 C3 . 1.523(5) ?
C4 H4 . 1.0000 ?
C11 N3A . 1.296(5) ?
C11 N2A . 1.312(5) ?
C2 N1 . 1.475(5) ?
C2 C3 . 1.520(5) ?
C2 H2A . 0.9900 ?
C2 H2B . 0.9900 ?
C1 N1 . 1.363(5) ?
C10 C9 . 1.379(6) ?
C10 H10 . 0.9500 ?
C8 C7 . 1.371(6) ?
C8 C9 . 1.380(6) ?
C8 H8 . 0.9500 ?
C9 H9 . 0.9500 ?
C3 H3A . 0.9900 ?
C3 H3B . 0.9900 ?
N2A H2AA . 0.8800 ?
N2A H2AB . 0.8800 ?
N3A H3AA . 0.8800 ?
N3A H3AB . 0.8800 ?

loop_
_geom_hbond_atom_site_label_D
_geom_hbond_atom_site_label_H
_geom_hbond_atom_site_label_A
_geom_hbond_site_symmetry_A
_geom_hbond_distance_DH
_geom_hbond_distance_HA
_geom_hbond_distance_DA
_geom_hbond_angle_DHA
N2A H2AB Br1 . 0.88 2.43 3.290(3) 165.9
N2A H2AA Br1 1_545 0.88 2.68 3.452(3) 146.8
N2A H2AA Br1 2_646 0.88 2.91 3.426(3) 119.3
N3A H3AA Br1 1_545 0.88 2.44 3.273(3) 157.9
N3A H3AB O1 . 0.88 2.12 2.823(4) 136.6
C2 H2A O1 1_565 0.99 2.57 3.352(5) 137
C3 H3B Br1 4_565 0.99 3.01 3.737(4) 131
C10 H10 O1 . 0.95 2.22 2.852(5) 123.5
